data_7705616
loop_
_publ_author_name
'Lee, Jeyeong'
'Lim, Sangwoo'
'Kim, Dongwon'
'Jung, Ok-Sang'
'Lee, Young-A'

_publ_section_title
;
 Flexibility and anion exchange of [(X)@Pd<sub>2</sub>L<sub>4</sub>] cages
 for recognition of size and charge of polyatomic anions.
;
_journal_issue 42
_journal_name_full 'Dalton transactions (Cambridge, England : 2003)'
_journal_page_first 15002
_journal_page_last 15008
_journal_paper_doi 10.1039/d0dt03005h
_journal_volume 49
_journal_year 2020
_chemical_formula_sum 'C64 H96 F24 N8 P4 Pd2 Si8'
_chemical_formula_weight 1994.88
_space_group_crystal_system orthorhombic
_space_group_IT_number 70
_space_group_name_Hall '-F 2uv 2vw'
_space_group_name_H-M_alt 'F d d d :2'
_atom_sites_solution_hydrogens geom
_audit_creation_method SHELXL-2018/3
_audit_update_record
;
2020-08-27 deposited with the CCDC.	2020-10-06 downloaded from the CCDC.
;
_cell_angle_alpha 90
_cell_angle_beta 90
_cell_angle_gamma 90
_cell_formula_units_Z 8
_cell_length_a 16.586(3)
_cell_length_b 19.950(4)
_cell_length_c 57.908(12)
_cell_measurement_reflns_used 121648
_cell_measurement_temperature 293(2)
_cell_measurement_theta_max 33.425
_cell_measurement_theta_min 0.372
_cell_volume 19161(7)
_computing_cell_refinement 'HKL3000sm (Otwinowski & Minor, 1997)'
_computing_data_collection 'PAL BL2D-SMDC Program (Shin et. al, 2016)'
_computing_data_reduction 'HKL3000sm (Otwinowski & Minor, 1997)'
_computing_structure_refinement SHELXL
_computing_structure_solution 'SHELXT 2018/2 (Sheldrick, 2018)'
_diffrn_ambient_temperature 293(2)
_diffrn_measured_fraction_theta_full 0.997
_diffrn_measured_fraction_theta_max 0.998
_diffrn_measurement_device_type 'Rayonix MX225HS CCD area detector'
_diffrn_measurement_method 'omega scan'
_diffrn_radiation_type synchrotron
_diffrn_radiation_wavelength 0.650
_diffrn_reflns_av_R_equivalents 0.0732
_diffrn_reflns_av_unetI/netI 0.0338
_diffrn_reflns_Laue_measured_fraction_full 0.997
_diffrn_reflns_Laue_measured_fraction_max 0.998
_diffrn_reflns_limit_h_max 22
_diffrn_reflns_limit_h_min -22
_diffrn_reflns_limit_k_max 26
_diffrn_reflns_limit_k_min -26
_diffrn_reflns_limit_l_max 77
_diffrn_reflns_limit_l_min -78
_diffrn_reflns_number 42394
_diffrn_reflns_point_group_measured_fraction_full 0.997
_diffrn_reflns_point_group_measured_fraction_max 0.998
_diffrn_reflns_theta_full 22.955
_diffrn_reflns_theta_max 25.997
_diffrn_reflns_theta_min 1.495
_diffrn_source 'PLSII 2D bending magnet'
_exptl_absorpt_coefficient_mu 0.486
_exptl_absorpt_correction_T_max 1.000
_exptl_absorpt_correction_T_min 0.935
_exptl_absorpt_correction_type empirical
_exptl_absorpt_process_details 'HKL3000sm Scalepack(Otwinowski et.al,2003)'
_exptl_crystal_colour colorless
_exptl_crystal_density_diffrn 1.383
_exptl_crystal_description block
_exptl_crystal_F_000 8128
_exptl_crystal_size_max 0.085
_exptl_crystal_size_mid 0.064
_exptl_crystal_size_min 0.047
_refine_diff_density_max 3.266
_refine_diff_density_min -2.928
_refine_diff_density_rms 0.195
_refine_ls_extinction_method none
_refine_ls_goodness_of_fit_ref 1.131
_refine_ls_hydrogen_treatment constr
_refine_ls_matrix_type full
_refine_ls_number_parameters 316
_refine_ls_number_reflns 6158
_refine_ls_number_restraints 287
_refine_ls_restrained_S_all 1.204
_refine_ls_R_factor_all 0.0996
_refine_ls_R_factor_gt 0.0949
_refine_ls_shift/su_max 0.003
_refine_ls_shift/su_mean 0.000
_refine_ls_structure_factor_coef Fsqd
_refine_ls_weighting_details 'w=1/[\s^2^(Fo^2^)+(0.1961P)^2^+152.1437P] where P=(Fo^2^+2Fc^2^)/3'
_refine_ls_weighting_scheme calc
_refine_ls_wR_factor_gt 0.2909
_refine_ls_wR_factor_ref 0.2974
_reflns_Friedel_coverage 0.000
_reflns_number_gt 5483
_reflns_number_total 6158
_reflns_threshold_expression 'I > 2\s(I)'
_cod_data_source_file d0dt03005h2.cif
_cod_data_source_block PdPF6
_cod_depositor_comments 'Adding full bibliography for 7705614--7705618.cif.'
_cod_original_sg_symbol_H-M 'F d d d'
_cod_database_code 7705616
_shelx_shelxl_version_number 2018/3
_shelx_space_group_comment
;
The symmetry employed for this shelxl refinement is uniquely defined
by the following loop, which should always be used as a source of
symmetry information in preference to the above space-group names.
They are only intended as comments.
;

loop_
_space_group_symop_operation_xyz
'x, y, z'
'-x+3/4, -y+3/4, z'
'-x+3/4, y, -z+3/4'
'x, -y+3/4, -z+3/4'
'x, y+1/2, z+1/2'
'-x+3/4, -y+5/4, z+1/2'
'-x+3/4, y+1/2, -z+5/4'
'x, -y+5/4, -z+5/4'
'x+1/2, y, z+1/2'
'-x+5/4, -y+3/4, z+1/2'
'-x+5/4, y, -z+5/4'
'x+1/2, -y+3/4, -z+5/4'
'x+1/2, y+1/2, z'
'-x+5/4, -y+5/4, z'
'-x+5/4, y+1/2, -z+3/4'
'x+1/2, -y+5/4, -z+3/4'
'-x, -y, -z'
'x-3/4, y-3/4, -z'
'x-3/4, -y, z-3/4'
'-x, y-3/4, z-3/4'
'-x, -y+1/2, -z+1/2'
'x-3/4, y-1/4, -z+1/2'
'x-3/4, -y+1/2, z-1/4'
'-x, y-1/4, z-1/4'
'-x+1/2, -y, -z+1/2'
'x-1/4, y-3/4, -z+1/2'
'x-1/4, -y, z-1/4'
'-x+1/2, y-3/4, z-1/4'
'-x+1/2, -y+1/2, -z'
'x-1/4, y-1/4, -z'
'x-1/4, -y+1/2, z-3/4'
'-x+1/2, y-1/4, z-3/4'

loop_
_atom_site_label
_atom_site_type_symbol
_atom_site_fract_x
_atom_site_fract_y
_atom_site_fract_z
_atom_site_U_iso_or_equiv
_atom_site_adp_type
_atom_site_occupancy
_atom_site_site_symmetry_order
_atom_site_calc_flag
_atom_site_refinement_flags_posn
_atom_site_refinement_flags_adp
_atom_site_refinement_flags_occupancy
_atom_site_disorder_assembly
_atom_site_disorder_group
C1 C 0.6711(4) 0.7583(3) 0.72008(11) 0.0549(14) Uani 1 1 d . U . . .
H1 H 0.694731 0.733689 0.731921 0.066 Uiso 1 1 calc R U . . .
N1 N 0.6334(2) 0.7259(2) 0.70281(6) 0.0351(8) Uani 1 1 d . U . . .
Si1 Si 0.55493(9) 0.87571(7) 0.65936(2) 0.0388(3) Uani 1 1 d . . . . .
P1 P 0.625000 0.625000 0.625000 0.101(2) Uani 1 4 d DS TU P . .
F1 F 0.5771(4) 0.6996(3) 0.61149(10) 0.0520(14) Uani 0.5 1 d D U P . .
Pd1 Pd 0.625000 0.625000 0.70259(2) 0.0313(2) Uani 1 2 d S T P . .
C2 C 0.6756(5) 0.8273(4) 0.72060(13) 0.073(2) Uani 1 1 d . U . . .
H2 H 0.702543 0.848755 0.732609 0.087 Uiso 1 1 calc R U . . .
P2 P 0.625000 0.625000 0.77577(4) 0.0510(5) Uani 1 2 d S TU P . .
Si2 Si 0.32998(8) 0.55910(8) 0.65552(3) 0.0490(4) Uani 1 1 d . . . . .
N2 N 0.5025(3) 0.63187(19) 0.70122(6) 0.0342(8) Uani 1 1 d . U . . .
F3 F 0.5652(3) 0.6488(3) 0.64397(9) 0.0971(18) Uani 1 1 d D U . . .
C3 C 0.6399(5) 0.8648(4) 0.70315(13) 0.0648(18) Uani 1 1 d . U . . .
H3 H 0.641641 0.911406 0.703579 0.078 Uiso 1 1 calc R U . . .
F4 F 0.5475(3) 0.5772(3) 0.77547(10) 0.0831(13) Uani 1 1 d . U . . .
C4 C 0.5998(2) 0.7621(2) 0.68568(8) 0.0332(8) Uani 1 1 d . U . . .
H4 H 0.574390 0.739220 0.673741 0.040 Uiso 1 1 calc R U . . .
F5 F 0.5861(4) 0.6706(3) 0.79498(11) 0.108(2) Uani 1 1 d . U . . .
C5 C 0.6010(3) 0.8316(2) 0.68482(9) 0.0385(9) Uani 1 1 d . U . . .
F6 F 0.5858(4) 0.6725(4) 0.75675(12) 0.127(3) Uani 1 1 d . U . . .
C6 C 0.5198(4) 0.9609(3) 0.66781(12) 0.0556(13) Uani 1 1 d . . . . .
H6A H 0.491834 0.981133 0.655074 0.083 Uiso 1 1 calc R U . . .
H6B H 0.565351 0.988030 0.671922 0.083 Uiso 1 1 calc R U . . .
H6C H 0.483993 0.957403 0.680784 0.083 Uiso 1 1 calc R U . . .
C7 C 0.4707(3) 0.8234(3) 0.64876(9) 0.0436(10) Uani 1 1 d . . . . .
H7A H 0.444291 0.845805 0.636181 0.065 Uiso 1 1 calc R U . . .
H7B H 0.432774 0.816188 0.661039 0.065 Uiso 1 1 calc R U . . .
H7C H 0.491199 0.781018 0.643545 0.065 Uiso 1 1 calc R U . . .
C8 C 0.6383(4) 0.8794(3) 0.63738(11) 0.0514(14) Uani 1 1 d . . . . .
H8A H 0.669703 0.919676 0.640142 0.062 Uiso 1 1 calc R U . . .
H8AB H 0.673653 0.841349 0.639793 0.062 Uiso 1 1 calc R U . . .
C9 C 0.4607(3) 0.6699(3) 0.71591(9) 0.0438(10) Uani 1 1 d . U . . .
H9 H 0.487778 0.691985 0.727727 0.053 Uiso 1 1 calc R U . . .
C10 C 0.3777(3) 0.6773(3) 0.71402(11) 0.0513(13) Uani 1 1 d . U . . .
H10 H 0.349414 0.703381 0.724584 0.062 Uiso 1 1 calc R U . . .
C11 C 0.3378(3) 0.6454(3) 0.69618(10) 0.0451(11) Uani 1 1 d . U . . .
H11 H 0.282262 0.650010 0.694765 0.054 Uiso 1 1 calc R U . . .
C12 C 0.3804(3) 0.6060(3) 0.68016(10) 0.0399(10) Uani 1 1 d . U . . .
C13 C 0.4633(3) 0.6010(2) 0.68371(9) 0.0373(9) Uani 1 1 d . U . . .
H13 H 0.493253 0.575114 0.673481 0.045 Uiso 1 1 calc R U . . .
C14 C 0.3538(5) 0.4680(3) 0.65903(14) 0.0673(17) Uani 1 1 d . . . . .
H14A H 0.318432 0.442015 0.649450 0.101 Uiso 1 1 calc R U . . .
H14B H 0.346521 0.455367 0.674886 0.101 Uiso 1 1 calc R U . . .
H14C H 0.408695 0.460001 0.654558 0.101 Uiso 1 1 calc R U . . .
C15 C 0.2206(3) 0.5758(4) 0.65710(13) 0.0625(17) Uani 1 1 d . . . . .
H15A H 0.192610 0.546466 0.646676 0.094 Uiso 1 1 calc R U . . .
H15B H 0.210282 0.621540 0.652868 0.094 Uiso 1 1 calc R U . . .
H15C H 0.201944 0.568082 0.672566 0.094 Uiso 1 1 calc R U . . .
C16 C 0.3706(4) 0.5881(4) 0.62685(11) 0.0544(15) Uani 1 1 d . . . . .
H16A H 0.425522 0.571956 0.625294 0.065 Uiso 1 1 calc R U . . .
H16B H 0.338964 0.567487 0.614689 0.065 Uiso 1 1 calc R U . . .
F1A F 0.3036(9) 0.3686(8) 0.7621(3) 0.121(7) Uani 0.294(8) 1 d D U P A -1
F2A F 0.2894(12) 0.4743(10) 0.7790(4) 0.134(7) Uani 0.294(8) 1 d D U P A -1
F3A F 0.3406(17) 0.4647(12) 0.7417(3) 0.163(8) Uani 0.294(8) 1 d D U P A -1
P3 P 0.3631(5) 0.4323(8) 0.7670(2) 0.064(4) Uani 0.147(4) 1 d D U P A -1
P1C P 0.3167(15) 0.5290(12) 0.7615(5) 0.146(8) Uani 0.103(4) 1 d D U P A -2
F1C F 0.2487(13) 0.5080(16) 0.7810(5) 0.122(8) Uani 0.206(8) 1 d D U P A -2
F2C F 0.3746(8) 0.4662(12) 0.7697(3) 0.051(4) Uani 0.206(8) 1 d D U P A -2
F3C F 0.2716(19) 0.481(2) 0.7425(5) 0.171(11) Uani 0.206(8) 1 d D U P A -2

loop_
_atom_site_aniso_label
_atom_site_aniso_U_11
_atom_site_aniso_U_22
_atom_site_aniso_U_33
_atom_site_aniso_U_23
_atom_site_aniso_U_13
_atom_site_aniso_U_12
C1 0.062(3) 0.052(3) 0.050(3) -0.004(2) -0.024(3) -0.002(2)
N1 0.0255(16) 0.040(2) 0.040(2) -0.0029(14) -0.0048(14) 0.0013(13)
Si1 0.0313(7) 0.0444(7) 0.0408(7) 0.0027(5) 0.0085(5) 0.0034(5)
P1 0.0299(15) 0.243(7) 0.0303(15) 0.000 0.000 0.000
F1 0.048(3) 0.058(4) 0.050(3) -0.002(3) -0.011(3) 0.003(3)
Pd1 0.0211(3) 0.0385(3) 0.0342(3) 0.000 0.000 0.00181(14)
C2 0.095(5) 0.057(3) 0.066(4) -0.005(3) -0.035(4) -0.015(3)
P2 0.0397(10) 0.0774(15) 0.0358(9) 0.000 0.000 0.0102(8)
Si2 0.0243(6) 0.0563(9) 0.0665(9) -0.0106(7) -0.0049(6) -0.0030(5)
N2 0.0238(18) 0.042(2) 0.0368(19) -0.0005(14) 0.0005(13) 0.0016(13)
F3 0.058(2) 0.109(4) 0.124(4) -0.067(3) -0.021(3) 0.021(3)
C3 0.079(4) 0.045(3) 0.071(4) -0.002(2) -0.017(3) -0.011(3)
F4 0.045(2) 0.105(4) 0.100(3) -0.004(3) -0.005(2) 0.004(2)
C4 0.0194(16) 0.039(2) 0.041(2) -0.0009(16) -0.0011(15) 0.0021(14)
F5 0.111(4) 0.096(4) 0.117(4) -0.026(3) 0.070(4) -0.007(3)
C5 0.0253(18) 0.041(2) 0.049(2) -0.0002(18) 0.0032(18) 0.0004(16)
F6 0.113(5) 0.163(6) 0.103(4) 0.064(4) -0.054(4) -0.014(4)
C6 0.054(3) 0.044(3) 0.069(4) 0.005(2) 0.005(3) 0.009(2)
C7 0.028(2) 0.056(3) 0.047(2) 0.002(2) -0.0021(18) -0.0005(19)
C8 0.034(2) 0.072(4) 0.048(3) -0.005(2) 0.008(2) -0.008(2)
C9 0.029(2) 0.057(3) 0.045(2) -0.010(2) 0.0016(18) 0.0055(19)
C10 0.032(2) 0.063(3) 0.058(3) -0.012(3) 0.008(2) 0.011(2)
C11 0.0238(19) 0.051(3) 0.061(3) -0.003(2) 0.003(2) 0.0076(19)
C12 0.026(2) 0.040(2) 0.053(3) -0.002(2) 0.0008(17) 0.0016(16)
C13 0.0236(18) 0.042(2) 0.046(2) -0.0017(18) 0.0035(17) 0.0011(16)
C14 0.076(4) 0.049(3) 0.077(4) -0.010(3) -0.001(4) 0.005(3)
C15 0.022(2) 0.082(4) 0.083(4) -0.015(3) 0.000(2) -0.009(2)
C16 0.039(3) 0.066(4) 0.058(3) -0.018(3) 0.004(2) -0.004(2)
F1A 0.041(8) 0.216(16) 0.105(13) -0.041(11) -0.018(8) -0.034(9)
F2A 0.093(12) 0.147(14) 0.161(14) -0.004(12) 0.017(12) 0.015(11)
F3A 0.128(14) 0.207(16) 0.155(12) 0.005(13) -0.020(13) 0.014(15)
P3 0.020(4) 0.097(9) 0.073(7) -0.042(6) 0.011(4) -0.018(5)
P1C 0.132(13) 0.155(14) 0.151(14) 0.009(12) -0.017(11) 0.013(11)
F1C 0.092(15) 0.100(17) 0.175(17) -0.008(15) 0.002(14) 0.020(13)
F2C 0.024(7) 0.088(12) 0.040(7) -0.004(8) 0.002(5) -0.003(7)
F3C 0.15(2) 0.20(2) 0.157(17) -0.018(17) -0.071(15) 0.034(19)

loop_
_atom_type_symbol
_atom_type_description
_atom_type_scat_dispersion_real
_atom_type_scat_dispersion_imag
_atom_type_scat_source
C C 0.0026 0.0014 'International Tables Vol C Tables 4.2.6.8 and 6.1.1.4'
N N 0.0052 0.0028 'International Tables Vol C Tables 4.2.6.8 and 6.1.1.4'
F F 0.0147 0.0087 'International Tables Vol C Tables 4.2.6.8 and 6.1.1.4'
Si Si 0.0715 0.0599 'International Tables Vol C Tables 4.2.6.8 and 6.1.1.4'
P P 0.0892 0.0801 'International Tables Vol C Tables 4.2.6.8 and 6.1.1.4'
Pd Pd -1.2241 0.8719 'International Tables Vol C Tables 4.2.6.8 and 6.1.1.4'
H H 0.0000 0.0000 'International Tables Vol C Tables 4.2.6.8 and 6.1.1.4'

loop_
_geom_angle_atom_site_label_1
_geom_angle_atom_site_label_2
_geom_angle_atom_site_label_3
_geom_angle
_geom_angle_site_symmetry_1
_geom_angle_site_symmetry_3
_geom_angle_publ_flag
N1 C1 C2 121.4(5) . . ?
N1 C1 H1 119.3 . . ?
C2 C1 H1 119.3 . . ?
C1 N1 C4 118.7(5) . . ?
C1 N1 Pd1 121.1(4) . . ?
C4 N1 Pd1 120.1(3) . . ?
C7 Si1 C6 111.4(3) . . ?
C7 Si1 C5 107.6(2) . . ?
C6 Si1 C5 110.4(3) . . ?
C7 Si1 C8 110.7(3) . . ?
C6 Si1 C8 111.8(3) . . ?
C5 Si1 C8 104.5(3) . . ?
F3 P1 F3 100.7(3) . 8 ?
F3 P1 F3 90.0(4) . 14 ?
F3 P1 F3 144.5(5) 8 14 ?
F3 P1 F3 144.5(5) . 11 ?
F3 P1 F3 90.0(4) 8 11 ?
F3 P1 F3 100.7(3) 14 11 ?
F3 P1 F1 77.3(3) . . ?
F3 P1 F1 71.0(3) 8 . ?
F3 P1 F1 144.5(3) 14 . ?
F3 P1 F1 74.4(3) 11 . ?
F3 P1 F1 74.4(3) . 11 ?
F3 P1 F1 144.5(3) 8 11 ?
F3 P1 F1 71.0(3) 14 11 ?
F3 P1 F1 77.3(3) 11 11 ?
F1 P1 F1 73.7(4) . 11 ?
F3 P1 F1 71.0(3) . 8 ?
F3 P1 F1 77.3(3) 8 8 ?
F3 P1 F1 74.4(3) 14 8 ?
F3 P1 F1 144.5(3) 11 8 ?
F1 P1 F1 129.4(4) . 8 ?
F1 P1 F1 130.2(4) 11 8 ?
F3 P1 F1 144.5(3) . 14 ?
F3 P1 F1 74.4(3) 8 14 ?
F3 P1 F1 77.3(3) 14 14 ?
F3 P1 F1 71.0(3) 11 14 ?
F1 P1 F1 130.2(4) . 14 ?
F1 P1 F1 129.4(4) 11 14 ?
F1 P1 F1 73.7(4) 8 14 ?
N1 Pd1 N1 179.3(2) . 14 ?
N1 Pd1 N2 90.10(15) . . ?
N1 Pd1 N2 89.93(15) 14 . ?
N1 Pd1 N2 89.93(15) . 14 ?
N1 Pd1 N2 90.10(15) 14 14 ?
N2 Pd1 N2 175.5(2) . 14 ?
C1 C2 C3 119.9(6) . . ?
C1 C2 H2 120.1 . . ?
C3 C2 H2 120.1 . . ?
F5 P2 F5 90.1(6) 14 . ?
F5 P2 F6 178.7(4) 14 . ?
F5 P2 F6 88.7(4) . . ?
F5 P2 F6 88.7(4) 14 14 ?
F5 P2 F6 178.7(4) . 14 ?
F6 P2 F6 92.4(7) . 14 ?
F5 P2 F4 89.6(3) 14 . ?
F5 P2 F4 91.3(3) . . ?
F6 P2 F4 91.1(3) . . ?
F6 P2 F4 88.0(3) 14 . ?
F5 P2 F4 91.3(3) 14 14 ?
F5 P2 F4 89.6(3) . 14 ?
F6 P2 F4 88.0(3) . 14 ?
F6 P2 F4 91.1(3) 14 14 ?
F4 P2 F4 178.7(4) . 14 ?
C15 Si2 C14 112.2(4) . . ?
C15 Si2 C16 109.9(3) . . ?
C14 Si2 C16 108.6(3) . . ?
C15 Si2 C12 107.8(3) . . ?
C14 Si2 C12 107.7(3) . . ?
C16 Si2 C12 110.7(3) . . ?
C9 N2 C13 119.1(4) . . ?
C9 N2 Pd1 122.1(3) . . ?
C13 N2 Pd1 118.6(3) . . ?
C2 C3 C5 119.3(6) . . ?
C2 C3 H3 120.3 . . ?
C5 C3 H3 120.3 . . ?
N1 C4 C5 123.8(4) . . ?
N1 C4 H4 118.1 . . ?
C5 C4 H4 118.1 . . ?
C4 C5 C3 116.8(5) . . ?
C4 C5 Si1 119.4(4) . . ?
C3 C5 Si1 123.8(5) . . ?
Si1 C6 H6A 109.5 . . ?
Si1 C6 H6B 109.5 . . ?
H6A C6 H6B 109.5 . . ?
Si1 C6 H6C 109.5 . . ?
H6A C6 H6C 109.5 . . ?
H6B C6 H6C 109.5 . . ?
Si1 C7 H7A 109.5 . . ?
Si1 C7 H7B 109.5 . . ?
H7A C7 H7B 109.5 . . ?
Si1 C7 H7C 109.5 . . ?
H7A C7 H7C 109.5 . . ?
H7B C7 H7C 109.5 . . ?
C8 C8 Si1 115.5(6) 11 . ?
C8 C8 H8A 108.4 11 . ?
Si1 C8 H8A 108.4 . . ?
C8 C8 H8AB 108.4 11 . ?
Si1 C8 H8AB 108.4 . . ?
H8A C8 H8AB 107.5 . . ?
N2 C9 C10 121.7(5) . . ?
N2 C9 H9 119.1 . . ?
C10 C9 H9 119.1 . . ?
C11 C10 C9 119.0(5) . . ?
C11 C10 H10 120.5 . . ?
C9 C10 H10 120.5 . . ?
C10 C11 C12 120.7(4) . . ?
C10 C11 H11 119.6 . . ?
C12 C11 H11 119.6 . . ?
C13 C12 C11 116.0(5) . . ?
C13 C12 Si2 120.6(4) . . ?
C11 C12 Si2 123.4(4) . . ?
N2 C13 C12 123.6(4) . . ?
N2 C13 H13 118.2 . . ?
C12 C13 H13 118.2 . . ?
Si2 C14 H14A 109.5 . . ?
Si2 C14 H14B 109.5 . . ?
H14A C14 H14B 109.5 . . ?
Si2 C14 H14C 109.5 . . ?
H14A C14 H14C 109.5 . . ?
H14B C14 H14C 109.5 . . ?
Si2 C15 H15A 109.5 . . ?
Si2 C15 H15B 109.5 . . ?
H15A C15 H15B 109.5 . . ?
Si2 C15 H15C 109.5 . . ?
H15A C15 H15C 109.5 . . ?
H15B C15 H15C 109.5 . . ?
C16 C16 Si2 115.5(5) 8 . ?
C16 C16 H16A 108.4 8 . ?
Si2 C16 H16A 108.4 . . ?
C16 C16 H16B 108.4 8 . ?
Si2 C16 H16B 108.4 . . ?
H16A C16 H16B 107.5 . . ?
F1A P3 F2A 91.2(6) . . ?
F1A P3 F3A 90.9(7) . . ?
F2A P3 F3A 90.5(7) . . ?
F3C P1C F2C 90.6(7) . . ?
F3C P1C F1C 89.9(7) . . ?
F2C P1C F1C 90.4(7) . . ?

loop_
_geom_bond_atom_site_label_1
_geom_bond_atom_site_label_2
_geom_bond_distance
_geom_bond_site_symmetry_2
_geom_bond_publ_flag
C1 N1 1.346(6) . ?
C1 C2 1.379(9) . ?
C1 H1 0.9300 . ?
N1 C4 1.348(6) . ?
N1 Pd1 2.017(5) . ?
Si1 C7 1.849(5) . ?
Si1 C6 1.862(6) . ?
Si1 C5 1.880(5) . ?
Si1 C8 1.881(6) . ?
P1 F3 1.554(5) . ?
P1 F3 1.555(5) 8 ?
P1 F3 1.555(5) 14 ?
P1 F3 1.555(5) 11 ?
P1 F1 1.859(5) . ?
P1 F1 1.859(5) 11 ?
P1 F1 1.859(5) 8 ?
P1 F1 1.859(5) 14 ?
Pd1 N2 2.037(4) . ?
Pd1 N2 2.037(4) 14 ?
C2 C3 1.390(10) . ?
C2 H2 0.9300 . ?
P2 F5 1.575(5) 14 ?
P2 F5 1.575(5) . ?
P2 F6 1.591(5) . ?
P2 F6 1.592(5) 14 ?
P2 F4 1.600(5) . ?
P2 F4 1.600(5) 14 ?
Si2 C15 1.847(6) . ?
Si2 C14 1.870(7) . ?
Si2 C16 1.883(7) . ?
Si2 C12 1.900(6) . ?
N2 C9 1.335(6) . ?
N2 C13 1.353(6) . ?
C3 C5 1.408(8) . ?
C3 H3 0.9300 . ?
C4 C5 1.386(6) . ?
C4 H4 0.9300 . ?
C6 H6A 0.9600 . ?
C6 H6B 0.9600 . ?
C6 H6C 0.9600 . ?
C7 H7A 0.9600 . ?
C7 H7B 0.9600 . ?
C7 H7C 0.9600 . ?
C8 C8 1.500(13) 11 ?
C8 H8A 0.9700 . ?
C8 H8AB 0.9700 . ?
C9 C10 1.388(7) . ?
C9 H9 0.9300 . ?
C10 C11 1.382(8) . ?
C10 H10 0.9300 . ?
C11 C12 1.406(7) . ?
C11 H11 0.9300 . ?
C12 C13 1.394(6) . ?
C13 H13 0.9300 . ?
C14 H14A 0.9600 . ?
C14 H14B 0.9600 . ?
C14 H14C 0.9600 . ?
C15 H15A 0.9600 . ?
C15 H15B 0.9600 . ?
C15 H15C 0.9600 . ?
C16 C16 1.487(15) 8 ?
C16 H16A 0.9700 . ?
C16 H16B 0.9700 . ?
F1A P3 1.635(9) . ?
F2A P3 1.636(9) . ?
F3A P3 1.646(10) . ?
P1C F3C 1.644(10) . ?
P1C F2C 1.648(10) . ?
P1C F1C 1.652(10) . ?
